data_1523230
loop_
_publ_author_name
'Belin, C.'
'Rong Guoling'

_publ_section_title
;
 Preparation et structure cristalline du compose intermetallique K Ga3
;
_journal_name_full
;
Comptes Rendus Hebdomadaires des Seances de l'Academie des Sciences, Serie 2 
(-1983)
;
_journal_page_first 1083
_journal_page_last 1086
_journal_volume 294
_journal_year 1982
_chemical_formula_sum 'Ga3 K'
_space_group_IT_number 119
_symmetry_space_group_name_Hall 'I -4 -2'
_symmetry_space_group_name_H-M 'I -4 m 2'
_cell_angle_alpha 90
_cell_angle_beta 90
_cell_angle_gamma 90
_cell_formula_units_Z 6
_cell_length_a 6.278
_cell_length_b 6.278
_cell_length_c 14.799
_cell_volume 583.277
_citation_journal_id_ASTM CRSUDO
_cod_data_source_file Belin_CRSUDO_1982_78.cif
_cod_data_source_block Ga3K1
_cod_original_cell_volume 583.2772
_cod_original_formula_sum 'Ga3 K1'
_cod_database_code 1523230

loop_
_symmetry_equiv_pos_as_xyz
x,y,z
y,-x,-z
-x,-y,z
-y,x,-z
-x,y,z
y,x,-z
x,-y,z
-y,-x,-z
x+1/2,y+1/2,z+1/2
y+1/2,-x+1/2,-z+1/2
-x+1/2,-y+1/2,z+1/2
-y+1/2,x+1/2,-z+1/2
-x+1/2,y+1/2,z+1/2
y+1/2,x+1/2,-z+1/2
x+1/2,-y+1/2,z+1/2
-y+1/2,-x+1/2,-z+1/2

loop_
_atom_site_label
_atom_site_type_symbol
_atom_site_fract_x
_atom_site_fract_y
_atom_site_fract_z
_atom_site_occupancy
_atom_site_U_iso_or_equiv
Ga3 Ga 0.3054 0 0.3931 1 0.0
Ga2 Ga 0.2063 0 0.2217 1 0.0
K2 K 0 0.5 0.3725 1 0.0
K1 K 0 0 0 1 0.0
Ga1 Ga 0 0 0.5 1 0.0
